data_2010582
loop_
_publ_author_name
'Buschmann, J\"urgen'
'Lentz, Dieter'
'Luger, Peter'
'R\"ottger, Matthias'

_publ_section_title
;
 Chlorotrimethylsilane
;
_journal_issue 1
_journal_name_full 'Acta Crystallographica Section C'
_journal_page_first 121
_journal_page_last 122
_journal_paper_doi 10.1107/S0108270199012470
_journal_volume 56
_journal_year 2000
_chemical_formula_sum 'C3 H9 Cl Si'
_chemical_formula_weight 108.64
_chemical_melting_point 176
_chemical_name_systematic
;
chlorotrimethylsilane
;
_space_group_IT_number 11
_symmetry_cell_setting monoclinic
_symmetry_space_group_name_Hall '-P 2yb'
_symmetry_space_group_name_H-M 'P 1 21/m 1'
_audit_creation_method SHELXL97
_cell_angle_alpha 90.00
_cell_angle_beta 90.800(10)
_cell_angle_gamma 90.00
_cell_formula_units_Z 2
_cell_length_a 6.2920(10)
_cell_length_b 7.7350(10)
_cell_length_c 6.745(3)
_cell_measurement_reflns_used 126
_cell_measurement_temperature 157
_cell_measurement_theta_max 17.3
_cell_measurement_theta_min 8.0
_cell_volume 328.24(16)
_computing_cell_refinement 'Stoe software'
_computing_data_collection 'Stoe software'
_computing_data_reduction 'Stoe routine REDUC'
_computing_molecular_graphics 'ORTEPII (Johnson, 1971)'
_computing_publication_material SHELXL97
_computing_structure_refinement 'SHELXL97 (Sheldrick, 1997)'
_computing_structure_solution 'SHELXS90 (Sheldrick, 1990)'
_diffrn_ambient_temperature 157.0(10)
_diffrn_detector_area_resol_mean
;
 Conventional scintillation counter for measuring the X-ray
 reflections individually.
;
_diffrn_measured_fraction_theta_full .864
_diffrn_measured_fraction_theta_max .864
_diffrn_measurement_device_type
;
 Siemens four-circle single-crystal X-ray diffractometer with an
 open \c-circle of 100\% and an integrated N~2~ gas stream
 cooling device.
;
_diffrn_measurement_method
;
 \w-2\q scan; \D\w = 1.38\% + 0.52\% \\times tan\w
;
_diffrn_radiation_monochromator 'Nb filter'
_diffrn_radiation_source 'fine-focus sealed tube'
_diffrn_radiation_type MoK\a
_diffrn_radiation_wavelength .7107
_diffrn_reflns_av_R_equivalents .021
_diffrn_reflns_av_sigmaI/netI .038
_diffrn_reflns_limit_h_max 8
_diffrn_reflns_limit_h_min -3
_diffrn_reflns_limit_k_max 9
_diffrn_reflns_limit_k_min -10
_diffrn_reflns_limit_l_max 9
_diffrn_reflns_limit_l_min -9
_diffrn_reflns_number 1216
_diffrn_reflns_theta_full 31.01
_diffrn_reflns_theta_max 31.01
_diffrn_reflns_theta_min 3.02
_diffrn_standards_decay_% 45
_diffrn_standards_interval_time 70
_diffrn_standards_number 4
_exptl_absorpt_coefficient_mu .626
_exptl_absorpt_correction_T_max .864
_exptl_absorpt_correction_T_min .853
_exptl_absorpt_correction_type analytical
_exptl_absorpt_process_details '(the cylinder was approximated by an octagonal prism)'
_exptl_crystal_colour colourless
_exptl_crystal_density_diffrn 1.099
_exptl_crystal_density_meas ?
_exptl_crystal_density_method 'not measured'
_exptl_crystal_description cylinder
_exptl_crystal_F_000 116
_exptl_crystal_size_max .8
_exptl_crystal_size_mid .3
_exptl_crystal_size_min .3
_refine_diff_density_max .45
_refine_diff_density_min -.22
_refine_ls_extinction_coef none
_refine_ls_extinction_method none
_refine_ls_goodness_of_fit_ref 1.122
_refine_ls_hydrogen_treatment refall
_refine_ls_matrix_type full
_refine_ls_number_parameters 47
_refine_ls_number_reflns 971
_refine_ls_number_restraints 0
_refine_ls_restrained_S_all 1.122
_refine_ls_R_factor_all .066
_refine_ls_R_factor_gt .037
_refine_ls_shift/su_max <0.001
_refine_ls_shift/su_mean .000
_refine_ls_structure_factor_coef Fsqd
_refine_ls_weighting_details 'calc w = 1/[\s^2^(Fo^2^)+(0.0422P)^2^+0.0947P] where P=(Fo^2^+2Fc^2^)/3'
_refine_ls_weighting_scheme calc
_refine_ls_wR_factor_ref .096
_reflns_number_gt 689
_reflns_number_total 971
_reflns_threshold_expression I>2\s(I)
_cod_data_source_file sk1303.cif
_cod_data_source_block I
_cod_depositor_comments
;
The following automatic conversions were performed:

'_exptl_crystal_density_meas' value 'not measured' was changed to '?'
- the value is perceived as not measured.

Automatic conversion script
Id: cif_fix_values 3008 2015-01-20 13:52:24Z robertas 
;
_cod_original_sg_symbol_H-M 'P 21/m'
_cod_database_code 2010582
_cod_database_fobs_code 2010582

loop_
_symmetry_equiv_pos_as_xyz
'x, y, z'
'-x, y+1/2, -z'
'-x, -y, -z'
'x, -y-1/2, z'

loop_
_atom_site_label
_atom_site_fract_x
_atom_site_fract_y
_atom_site_fract_z
_atom_site_U_iso_or_equiv
_atom_site_adp_type
_atom_site_calc_flag
_atom_site_refinement_flags
_atom_site_occupancy
_atom_site_disorder_assembly
_atom_site_disorder_group
_atom_site_type_symbol
Si .68153(11) .2500 .31380(10) .0333(2) Uani d S 1 . . Si
C1 .7633(4) .0518(4) .1838(4) .0543(6) Uani d . 1 . . C
C2 .7706(6) .2500 .5756(5) .0474(7) Uani d S 1 . . C
Cl .34994(10) .2500 .31351(12) .0467(2) Uani d S 1 . . Cl
H11 .707(5) .054(5) .053(5) .089(10) Uiso d . 1 . . H
H12 .716(5) -.048(5) .235(4) .071(9) Uiso d . 1 . . H
H13 .912(5) .050(4) .186(4) .069(8) Uiso d . 1 . . H
H21 .927(8) .2500 .600(7) .085(14) Uiso d S 1 . . H
H22 .715(4) .149(4) .645(4) .067(8) Uiso d . 1 . . H

loop_
_atom_site_aniso_label
_atom_site_aniso_U_11
_atom_site_aniso_U_22
_atom_site_aniso_U_33
_atom_site_aniso_U_12
_atom_site_aniso_U_13
_atom_site_aniso_U_23
Si .0258(4) .0405(4) .0336(4) .000 .0002(2) .000
C1 .0427(12) .0639(17) .0562(14) .0087(12) .0013(10) -.0182(13)
C2 .0494(18) .0523(19) .0404(15) .000 -.0085(12) .000
Cl .0268(3) .0491(5) .0642(5) .000 .0027(3) .000

loop_
_atom_type_symbol
_atom_type_description
_atom_type_scat_dispersion_real
_atom_type_scat_dispersion_imag
_atom_type_scat_source
Si Si .0817 .0704 'International Tables Vol C Tables 4.2.6.8 and 6.1.1.4'
C C .0033 .0016 'International Tables Vol C Tables 4.2.6.8 and 6.1.1.4'
Cl Cl .1484 .1585 'International Tables Vol C Tables 4.2.6.8 and 6.1.1.4'
H H .0000 .0000 'International Tables Vol C Tables 4.2.6.8 and 6.1.1.4'

loop_
_geom_angle_atom_site_label_1
_geom_angle_atom_site_label_2
_geom_angle_atom_site_label_3
_geom_angle_site_symmetry_1
_geom_angle_site_symmetry_3
_geom_angle
_geom_angle_publ_flag
Si C1 H11 . . 109(2) no
Si C1 H12 . . 115.9(19) no
Si C1 H13 . . 107(2) no
Si C2 H21 . . 117(3) no
Si C2 H22 . . 110.7(16) no
C1 Si C1 . 4_565 112.6(2) y
C1 Si C2 . . 111.87(11) y
C1 Si C2 4_565 . 111.87(11) y
C1 Si Cl . . 106.57(9) y
C1 Si Cl 4_565 . 106.57(9) y
C2 Si Cl . . 106.92(12) y

loop_
_geom_bond_atom_site_label_1
_geom_bond_atom_site_label_2
_geom_bond_site_symmetry_2
_geom_bond_distance
_geom_bond_publ_flag
C1 H11 . .95(4) no
C1 H12 . .90(4) no
C1 H13 . .93(3) no
C2 H21 . 1.00(5) no
C2 H22 . .98(3) no
Si C1 . 1.843(3) y
Si C1 4_565 1.843(3) y
Si C2 . 1.845(3) y
Si Cl . 2.0863(9) y
